data_1508560
loop_
_publ_author_name
'Luo, Zengwei'
'Wang, Fuqian'
'Zhang, Jinwen'
'Li, Xingyao'
'Zhang, Mengke'
'Hao, Xincai'
'Xue, Yongbo'
'Li, Yan'
'Horgen, F. David'
'Yao, Guangmin'
'Zhang, Yonghui'

_publ_section_title
;
 Cytotoxic alkaloids from the whole plants of zephyranthes Candida.
;
_journal_issue 12
_journal_name_full 'Journal of natural products'
_journal_page_first 2113
_journal_page_last 2120
_journal_paper_doi 10.1021/np3005425
_journal_volume 75
_journal_year 2012
_chemical_absolute_configuration ad
_chemical_formula_sum 'C18 H22 Cl N O5'
_chemical_formula_weight 367.82
_chemical_name_systematic
; 
 ? 
;
_space_group_IT_number 76
_symmetry_cell_setting tetragonal
_symmetry_space_group_name_Hall 'P 4w'
_symmetry_space_group_name_H-M 'P 41'
_atom_sites_solution_hydrogens geom
_atom_sites_solution_primary direct
_atom_sites_solution_secondary difmap
_audit_creation_method SHELXL-97
_cell_angle_alpha 90.00
_cell_angle_beta 90.00
_cell_angle_gamma 90.00
_cell_formula_units_Z 4
_cell_length_a 10.0493(12)
_cell_length_b 10.0493(12)
_cell_length_c 17.167(4)
_cell_measurement_reflns_used 1142
_cell_measurement_temperature 298(2)
_cell_measurement_theta_max 17.25
_cell_measurement_theta_min 2.35
_cell_volume 1733.7(5)
_computing_cell_refinement 'Bruker SMART'
_computing_data_collection 'Bruker SMART'
_computing_data_reduction 'Bruker SAINT'
_computing_molecular_graphics 'Bruker SHELXTL'
_computing_publication_material 'Bruker SHELXTL'
_computing_structure_refinement 'SHELXL-97 (Sheldrick, 1997)'
_computing_structure_solution 'SHELXS-97 (Sheldrick, 1990)'
_diffrn_ambient_temperature 298(2)
_diffrn_measured_fraction_theta_full 1.000
_diffrn_measured_fraction_theta_max 1.000
_diffrn_measurement_device_type 'CCD area detector'
_diffrn_measurement_method 'phi and omega scans'
_diffrn_radiation_monochromator graphite
_diffrn_radiation_source 'fine-focus sealed tube'
_diffrn_radiation_type MoK\a
_diffrn_radiation_wavelength 0.71073
_diffrn_reflns_av_R_equivalents 0.1008
_diffrn_reflns_av_sigmaI/netI 0.1116
_diffrn_reflns_limit_h_max 10
_diffrn_reflns_limit_h_min -12
_diffrn_reflns_limit_k_max 12
_diffrn_reflns_limit_k_min -12
_diffrn_reflns_limit_l_max 21
_diffrn_reflns_limit_l_min -20
_diffrn_reflns_number 11307
_diffrn_reflns_theta_full 25.99
_diffrn_reflns_theta_max 25.99
_diffrn_reflns_theta_min 2.03
_exptl_absorpt_coefficient_mu 0.249
_exptl_absorpt_correction_T_max 0.9518
_exptl_absorpt_correction_T_min 0.9518
_exptl_absorpt_correction_type none
_exptl_crystal_colour colorless
_exptl_crystal_density_diffrn 1.409
_exptl_crystal_density_method 'not measured'
_exptl_crystal_description block
_exptl_crystal_F_000 776
_exptl_crystal_size_max 0.20
_exptl_crystal_size_mid 0.20
_exptl_crystal_size_min 0.20
_refine_diff_density_max 0.227
_refine_diff_density_min -0.179
_refine_diff_density_rms 0.045
_refine_ls_abs_structure_details 'Flack H D (1983), Acta Cryst. A39, 876-881'
_refine_ls_abs_structure_Flack -0.04(12)
_refine_ls_extinction_method none
_refine_ls_goodness_of_fit_ref 1.065
_refine_ls_hydrogen_treatment constr
_refine_ls_matrix_type full
_refine_ls_number_parameters 241
_refine_ls_number_reflns 3406
_refine_ls_number_restraints 3
_refine_ls_restrained_S_all 1.068
_refine_ls_R_factor_all 0.1170
_refine_ls_R_factor_gt 0.0745
_refine_ls_shift/su_max 0.000
_refine_ls_shift/su_mean 0.000
_refine_ls_structure_factor_coef Fsqd
_refine_ls_weighting_details 'calc w=1/[\s^2^(Fo^2^)+(0.0429P)^2^+0.0000P] where P=(Fo^2^+2Fc^2^)/3'
_refine_ls_weighting_scheme calc
_refine_ls_wR_factor_gt 0.1339
_refine_ls_wR_factor_ref 0.1496
_reflns_number_gt 2293
_reflns_number_total 3406
_reflns_threshold_expression >2sigma(I)
_cod_data_source_file np3005425_si_001.cif
_cod_data_source_block 110330cm
_cod_depositor_comments
;
The following automatic conversions were performed:

'_symmetry_cell_setting' value 'Tetragonal' changed to 'tetragonal'
according to /home/saulius/struct/CIF-dictionaries/cif_core.dic
dictionary named 'cif_core.dic' version 2.4.2 from 2011-04-26.

Automatic conversion script
Id: cif_fix_values 1891 2012-01-12 08:04:46Z andrius 
;
_cod_original_sg_symbol_H-M P4(1)
_cod_database_code 1508560

loop_
_symmetry_equiv_pos_as_xyz
'x, y, z'
'-x, -y, z+1/2'
'-y, x, z+1/4'
'y, -x, z+3/4'

loop_
_atom_site_label
_atom_site_type_symbol
_atom_site_fract_x
_atom_site_fract_y
_atom_site_fract_z
_atom_site_U_iso_or_equiv
_atom_site_adp_type
_atom_site_occupancy
_atom_site_symmetry_multiplicity
_atom_site_calc_flag
_atom_site_refinement_flags
_atom_site_disorder_assembly
_atom_site_disorder_group
C1 C 0.1320(5) 0.7148(5) 0.3025(3) 0.0434(13) Uani 1 1 d . . .
H1 H 0.0481 0.7223 0.3249 0.052 Uiso 1 1 calc R . .
C2 C 0.1674(6) 0.5991(5) 0.2734(3) 0.0477(14) Uani 1 1 d . . .
H2 H 0.1058 0.5301 0.2747 0.057 Uiso 1 1 calc R . .
C3 C 0.3014(6) 0.5716(5) 0.2379(4) 0.0540(16) Uani 1 1 d . . .
H3 H 0.3341 0.4869 0.2587 0.065 Uiso 1 1 calc R . .
C4 C 0.4040(5) 0.6791(5) 0.2561(3) 0.0476(14) Uani 1 1 d . B .
H4A H 0.4372 0.6678 0.3087 0.057 Uiso 1 1 calc R . .
H4B H 0.4785 0.6721 0.2204 0.057 Uiso 1 1 calc R . .
C6 C 0.3695(5) 1.0525(5) 0.2286(3) 0.0478(14) Uani 1 1 d D . .
H6 H 0.4144 1.1322 0.2472 0.057 Uiso 0.75 1 d PR A 1
H6' H 0.3742 1.0294 0.1732 0.057 Uiso 0.25 1 d PR A 2
C7 C 0.1609(6) 1.1867(5) 0.2249(3) 0.0496(14) Uani 1 1 d . . .
H7 H 0.2100 1.2557 0.2030 0.059 Uiso 1 1 calc R B .
C8 C 0.0306(5) 1.1998(5) 0.2373(3) 0.0425(13) Uani 1 1 d . B .
C9 C -0.0430(5) 1.1004(6) 0.2706(3) 0.0450(14) Uani 1 1 d . . .
C10 C 0.0111(5) 0.9807(5) 0.2906(3) 0.0423(13) Uani 1 1 d . B .
H10 H -0.0410 0.9139 0.3123 0.051 Uiso 1 1 calc R . .
C11 C 0.2866(5) 0.8647(5) 0.3819(3) 0.0410(13) Uani 1 1 d . B .
H11 H 0.2264 0.9172 0.4147 0.049 Uiso 1 1 calc R . .
C12 C 0.4063(5) 0.9479(5) 0.3583(3) 0.0452(14) Uani 1 1 d . . .
H12A H 0.3906 1.0409 0.3702 0.054 Uiso 1 1 calc R B .
H12B H 0.4848 0.9189 0.3865 0.054 Uiso 1 1 calc R . .
C13 C 0.5689(5) 0.9155(6) 0.2508(4) 0.0533(15) Uani 1 1 d . . .
H13A H 0.6149 0.9973 0.2614 0.080 Uiso 1 1 calc R B .
H13B H 0.5763 0.8949 0.1964 0.080 Uiso 1 1 calc R . .
H13C H 0.6078 0.8450 0.2809 0.080 Uiso 1 1 calc R . .
C14 C 0.3766(7) 0.4737(7) 0.1196(5) 0.089(2) Uani 1 1 d . . .
H14A H 0.4606 0.5191 0.1172 0.134 Uiso 1 1 calc R . .
H14B H 0.3473 0.4527 0.0678 0.134 Uiso 1 1 calc R . .
H14C H 0.3865 0.3931 0.1491 0.134 Uiso 1 1 calc R . .
C15 C -0.1778(5) 1.2739(6) 0.2493(4) 0.0572(16) Uani 1 1 d . . .
H15A H -0.2435 1.2835 0.2083 0.069 Uiso 1 1 calc R B .
H15B H -0.2016 1.3329 0.2918 0.069 Uiso 1 1 calc R . .
C4A C 0.3387(5) 0.8135(5) 0.2479(3) 0.0370(12) Uani 1 1 d . . .
H4A1 H 0.3104 0.8258 0.1937 0.044 Uiso 1 1 calc R B .
C6A C 0.2232(5) 1.0645(5) 0.2460(3) 0.0432(13) Uani 1 1 d . B .
C10A C 0.1485(5) 0.9611(5) 0.2775(3) 0.0357(11) Uani 1 1 d . . .
C10B C 0.2194(5) 0.8339(5) 0.3016(3) 0.0344(12) Uani 1 1 d . B .
Cl1 Cl 0.61238(15) 0.20864(15) 0.09240(8) 0.0549(4) Uani 1 1 d . . .
N1 N 0.4269(4) 0.9301(4) 0.2719(2) 0.0373(10) Uani 1 1 d . B .
O1 O 0.2815(4) 0.5567(4) 0.1561(3) 0.0674(12) Uani 1 1 d . . .
O2 O 0.3208(5) 0.7465(4) 0.4195(2) 0.0654(12) Uani 1 1 d . . .
H2A H 0.3489 0.7632 0.4633 0.098 Uiso 1 1 calc R B .
O3 O -0.1736(3) 1.1385(4) 0.2760(3) 0.0600(11) Uani 1 1 d . B .
O4 O -0.0480(4) 1.3060(4) 0.2205(3) 0.0678(13) Uani 1 1 d . B .
O5 O 0.3936(5) 1.0408(5) 0.1522(3) 0.0568(14) Uani 0.75 1 d PD B 1
H5 H 0.4552 1.0900 0.1400 0.085 Uiso 0.75 1 calc PR B 1
O5' O 0.4382(11) 1.1680(10) 0.2336(9) 0.042(4) Uani 0.25 1 d PD B 2
H5' H 0.4936 1.1711 0.1986 0.062 Uiso 0.25 1 calc PR B 2

loop_
_atom_site_aniso_label
_atom_site_aniso_U_11
_atom_site_aniso_U_22
_atom_site_aniso_U_33
_atom_site_aniso_U_23
_atom_site_aniso_U_13
_atom_site_aniso_U_12
C1 0.048(3) 0.043(3) 0.039(3) 0.007(3) -0.004(3) -0.012(3)
C2 0.056(4) 0.039(3) 0.049(3) 0.006(3) -0.012(3) -0.015(3)
C3 0.059(4) 0.034(3) 0.068(5) -0.005(3) -0.026(3) -0.003(3)
C4 0.045(3) 0.045(3) 0.053(4) -0.003(3) -0.010(3) 0.009(3)
C6 0.043(3) 0.038(3) 0.062(4) 0.005(3) 0.015(3) -0.006(3)
C7 0.050(4) 0.045(3) 0.054(4) 0.005(3) 0.006(3) -0.009(3)
C8 0.037(3) 0.045(3) 0.045(3) 0.005(3) 0.004(3) 0.003(3)
C9 0.034(3) 0.060(4) 0.041(3) -0.007(3) 0.008(3) 0.000(3)
C10 0.045(3) 0.047(3) 0.035(3) -0.001(2) 0.003(2) -0.007(3)
C11 0.047(3) 0.034(3) 0.042(3) -0.002(3) -0.004(3) -0.012(2)
C12 0.042(3) 0.052(3) 0.042(3) -0.008(3) -0.005(3) -0.007(3)
C13 0.034(3) 0.063(4) 0.063(4) -0.010(3) 0.008(3) -0.007(3)
C14 0.096(6) 0.068(5) 0.105(6) -0.016(4) 0.054(5) 0.001(4)
C15 0.046(4) 0.056(4) 0.070(4) -0.014(3) -0.008(3) 0.005(3)
C4A 0.038(3) 0.039(3) 0.034(3) -0.005(2) -0.002(2) -0.006(2)
C6A 0.042(3) 0.043(3) 0.045(3) 0.008(3) 0.009(3) 0.001(2)
C10A 0.034(3) 0.039(3) 0.034(3) 0.000(2) 0.001(2) -0.003(2)
C10B 0.033(3) 0.040(3) 0.030(3) -0.004(2) 0.001(2) -0.007(2)
Cl1 0.0601(10) 0.0584(9) 0.0462(8) 0.0045(7) 0.0083(7) -0.0041(8)
N1 0.037(2) 0.033(2) 0.042(3) -0.008(2) 0.000(2) -0.0115(19)
O1 0.066(3) 0.061(3) 0.075(3) -0.026(2) -0.019(2) 0.010(2)
O2 0.089(3) 0.063(3) 0.045(2) 0.011(2) -0.017(2) -0.017(2)
O3 0.035(2) 0.062(3) 0.083(3) 0.007(2) 0.004(2) 0.0029(19)
O4 0.054(3) 0.055(3) 0.095(4) 0.017(2) 0.010(2) 0.016(2)
O5 0.042(3) 0.076(4) 0.053(4) 0.014(3) 0.016(3) 0.000(3)
O5' 0.019(7) 0.043(8) 0.064(10) -0.024(7) 0.005(6) -0.009(6)

loop_
_atom_type_symbol
_atom_type_description
_atom_type_scat_dispersion_real
_atom_type_scat_dispersion_imag
_atom_type_scat_source
C C 0.0033 0.0016 'International Tables Vol C Tables 4.2.6.8 and 6.1.1.4'
H H 0.0000 0.0000 'International Tables Vol C Tables 4.2.6.8 and 6.1.1.4'
N N 0.0061 0.0033 'International Tables Vol C Tables 4.2.6.8 and 6.1.1.4'
O O 0.0106 0.0060 'International Tables Vol C Tables 4.2.6.8 and 6.1.1.4'
Cl Cl 0.1484 0.1585 'International Tables Vol C Tables 4.2.6.8 and 6.1.1.4'

loop_
_geom_angle_atom_site_label_1
_geom_angle_atom_site_label_2
_geom_angle_atom_site_label_3
_geom_angle
C2 C1 C10B 123.2(5)
C2 C1 H1 118.4
C10B C1 H1 118.4
C1 C2 C3 124.0(5)
C1 C2 H2 118.0
C3 C2 H2 118.0
O1 C3 C2 107.0(4)
O1 C3 C4 111.8(5)
C2 C3 C4 113.1(5)
O1 C3 H3 108.3
C2 C3 H3 108.3
C4 C3 H3 108.3
C4A C4 C3 108.7(4)
C4A C4 H4A 109.9
C3 C4 H4A 109.9
C4A C4 H4B 109.9
C3 C4 H4B 109.9
H4A C4 H4B 108.3
O5 C6 O5' 92.6(7)
O5 C6 C6A 112.2(5)
O5' C6 C6A 114.7(7)
O5 C6 N1 109.4(4)
O5' C6 N1 117.4(8)
C6A C6 N1 109.5(4)
O5 C6 H6 108.0
O5' C6 H6 15.5
C6A C6 H6 108.8
N1 C6 H6 108.9
O5 C6 H6' 11.4
O5' C6 H6' 103.8
C6A C6 H6' 105.0
N1 C6 H6' 105.0
H6 C6 H6' 119.3
C8 C7 C6A 118.4(5)
C8 C7 H7 120.8
C6A C7 H7 120.8
C7 C8 O4 127.9(5)
C7 C8 C9 121.7(5)
O4 C8 C9 110.3(5)
C10 C9 C8 122.3(5)
C10 C9 O3 127.6(5)
C8 C9 O3 110.0(5)
C9 C10 C10A 118.2(5)
C9 C10 H10 120.9
C10A C10 H10 120.9
O2 C11 C12 113.4(5)
O2 C11 C10B 110.2(4)
C12 C11 C10B 102.4(4)
O2 C11 H11 110.2
C12 C11 H11 110.2
C10B C11 H11 110.2
N1 C12 C11 107.8(4)
N1 C12 H12A 110.1
C11 C12 H12A 110.1
N1 C12 H12B 110.1
C11 C12 H12B 110.1
H12A C12 H12B 108.5
N1 C13 H13A 109.5
N1 C13 H13B 109.5
H13A C13 H13B 109.5
N1 C13 H13C 109.5
H13A C13 H13C 109.5
H13B C13 H13C 109.5
O1 C14 H14A 109.5
O1 C14 H14B 109.5
H14A C14 H14B 109.5
O1 C14 H14C 109.5
H14A C14 H14C 109.5
H14B C14 H14C 109.5
O4 C15 O3 107.2(4)
O4 C15 H15A 110.3
O3 C15 H15A 110.3
O4 C15 H15B 110.3
O3 C15 H15B 110.3
H15A C15 H15B 108.5
C4 C4A N1 114.2(4)
C4 C4A C10B 113.9(4)
N1 C4A C10B 100.9(4)
C4 C4A H4A1 109.1
N1 C4A H4A1 109.1
C10B C4A H4A1 109.1
C10A C6A C7 120.4(5)
C10A C6A C6 123.0(5)
C7 C6A C6 116.6(5)
C6A C10A C10 119.0(5)
C6A C10A C10B 118.7(4)
C10 C10A C10B 122.2(4)
C1 C10B C10A 113.8(4)
C1 C10B C4A 111.3(4)
C10A C10B C4A 108.5(4)
C1 C10B C11 113.8(4)
C10A C10B C11 106.0(4)
C4A C10B C11 102.7(4)
C13 N1 C12 112.6(4)
C13 N1 C4A 114.7(4)
C12 N1 C4A 106.1(4)
C13 N1 C6 108.7(4)
C12 N1 C6 109.0(4)
C4A N1 C6 105.3(4)
C14 O1 C3 113.8(5)
C11 O2 H2A 109.5
C9 O3 C15 105.8(4)
C8 O4 C15 106.3(4)
C6 O5 H6' 27.1
C6 O5 H5 109.5
H6' O5 H5 136.3
C6 O5' H6 32.1
C6 O5' H5' 109.5

loop_
_geom_bond_atom_site_label_1
_geom_bond_atom_site_label_2
_geom_bond_distance
C1 C2 1.315(7)
C1 C10B 1.485(6)
C1 H1 0.9300
C2 C3 1.503(8)
C2 H2 0.9300
C3 O1 1.426(7)
C3 C4 1.525(7)
C3 H3 0.9800
C4 C4A 1.508(7)
C4 H4A 0.9700
C4 H4B 0.9700
C6 O5 1.340(6)
C6 O5' 1.353(8)
C6 C6A 1.505(7)
C6 N1 1.548(7)
C6 H6 0.9735
C6 H6' 0.9800
C7 C8 1.333(7)
C7 C6A 1.425(7)
C7 H7 0.9300
C8 O4 1.359(6)
C8 C9 1.368(7)
C9 C10 1.364(7)
C9 O3 1.370(6)
C10 C10A 1.412(7)
C10 H10 0.9300
C11 O2 1.395(6)
C11 C12 1.520(7)
C11 C10B 1.567(7)
C11 H11 0.9800
C12 N1 1.508(7)
C12 H12A 0.9700
C12 H12B 0.9700
C13 N1 1.480(6)
C13 H13A 0.9600
C13 H13B 0.9600
C13 H13C 0.9600
C14 O1 1.414(7)
C14 H14A 0.9600
C14 H14B 0.9600
C14 H14C 0.9600
C15 O4 1.432(7)
C15 O3 1.436(6)
C15 H15A 0.9700
C15 H15B 0.9700
C4A N1 1.525(6)
C4A C10B 1.526(7)
C4A H4A1 0.9800
C6A C10A 1.392(7)
C10A C10B 1.521(7)
O2 H2A 0.8200
O5 H6' 0.4259
O5 H5 0.8200
O5' H6 0.4904
O5' H5' 0.8200

loop_
_geom_hbond_atom_site_label_D
_geom_hbond_atom_site_label_H
_geom_hbond_atom_site_label_A
_geom_hbond_distance_DH
_geom_hbond_distance_HA
_geom_hbond_distance_DA
_geom_hbond_angle_DHA
_geom_hbond_site_symmetry_A
O2 H2A Cl1 0.82 2.27 3.076(4) 168.4 2_665
O5 H5 Cl1 0.82 2.14 2.956(5) 172.2 1_565
O5' H5' Cl1 0.82 2.21 3.018(14) 167.8 1_565

loop_
_geom_torsion_atom_site_label_1
_geom_torsion_atom_site_label_2
_geom_torsion_atom_site_label_3
_geom_torsion_atom_site_label_4
_geom_torsion
C10B C1 C2 C3 2.1(9)
C1 C2 C3 O1 -109.7(6)
C1 C2 C3 C4 13.9(8)
O1 C3 C4 C4A 78.4(6)
C2 C3 C4 C4A -42.5(6)
C6A C7 C8 O4 -178.9(5)
C6A C7 C8 C9 1.1(8)
C7 C8 C9 C10 -2.3(9)
O4 C8 C9 C10 177.7(5)
C7 C8 C9 O3 -179.4(5)
O4 C8 C9 O3 0.6(6)
C8 C9 C10 C10A 1.2(8)
O3 C9 C10 C10A 177.8(5)
O2 C11 C12 N1 103.1(5)
C10B C11 C12 N1 -15.5(5)
C3 C4 C4A N1 174.6(4)
C3 C4 C4A C10B 59.3(6)
C8 C7 C6A C10A 1.0(8)
C8 C7 C6A C6 178.1(5)
O5 C6 C6A C10A 105.5(6)
O5' C6 C6A C10A -150.6(9)
N1 C6 C6A C10A -16.1(7)
O5 C6 C6A C7 -71.5(6)
O5' C6 C6A C7 32.4(10)
N1 C6 C6A C7 166.8(5)
C7 C6A C10A C10 -2.0(8)
C6 C6A C10A C10 -179.0(5)
C7 C6A C10A C10B -178.1(5)
C6 C6A C10A C10B 5.0(8)
C9 C10 C10A C6A 0.9(7)
C9 C10 C10A C10B 176.8(5)
C2 C1 C10B C10A 135.4(5)
C2 C1 C10B C4A 12.5(7)
C2 C1 C10B C11 -103.0(6)
C6A C10A C10B C1 -155.8(5)
C10 C10A C10B C1 28.3(7)
C6A C10A C10B C4A -31.3(6)
C10 C10A C10B C4A 152.8(5)
C6A C10A C10B C11 78.4(5)
C10 C10A C10B C11 -97.5(5)
C4 C4A C10B C1 -44.0(6)
N1 C4A C10B C1 -166.8(4)
C4 C4A C10B C10A -169.9(4)
N1 C4A C10B C10A 67.3(4)
C4 C4A C10B C11 78.2(5)
N1 C4A C10B C11 -44.7(4)
O2 C11 C10B C1 37.0(6)
C12 C11 C10B C1 157.9(4)
O2 C11 C10B C10A 162.8(4)
C12 C11 C10B C10A -76.3(5)
O2 C11 C10B C4A -83.4(5)
C12 C11 C10B C4A 37.5(5)
C11 C12 N1 C13 -138.4(4)
C11 C12 N1 C4A -12.1(5)
C11 C12 N1 C6 100.9(4)
C4 C4A N1 C13 37.6(6)
C10B C4A N1 C13 160.3(4)
C4 C4A N1 C12 -87.4(5)
C10B C4A N1 C12 35.3(5)
C4 C4A N1 C6 157.1(4)
C10B C4A N1 C6 -80.2(4)
O5 C6 N1 C13 53.7(5)
O5' C6 N1 C13 -50.0(9)
C6A C6 N1 C13 177.0(4)
O5 C6 N1 C12 176.8(4)
O5' C6 N1 C12 73.1(8)
C6A C6 N1 C12 -59.9(5)
O5 C6 N1 C4A -69.8(5)
O5' C6 N1 C4A -173.4(8)
C6A C6 N1 C4A 53.5(5)
C2 C3 O1 C14 -152.3(5)
C4 C3 O1 C14 83.3(6)
C10 C9 O3 C15 178.8(5)
C8 C9 O3 C15 -4.3(6)
O4 C15 O3 C9 6.3(6)
C7 C8 O4 C15 -176.6(6)
C9 C8 O4 C15 3.4(6)
O3 C15 O4 C8 -6.0(6)
